data_7707159
loop_
_publ_author_name
'Golesorkhi, Bahman'
'Taarit, In\`es'
'Bolvin, H\'el\`ene'
'Nozary, Homayoun'
'Jim\'enez, Juan-Ram\'on'
'Besnard, C\'eline'
'Gu\'en\'ee, Laure'
'F\"urstenberg, Alexandre'
'Piguet, Claude'

_publ_section_title
;
 Molecular light-upconversion: we have had a problem! When excited state
 absorption (ESA) overcomes energy transfer upconversion (ETU) in
 Cr(III)/Er(III) complexes.
;
_journal_issue 23
_journal_name_full 'Dalton transactions (Cambridge, England : 2003)'
_journal_page_first 7955
_journal_page_last 7968
_journal_paper_doi 10.1039/d1dt01079d
_journal_volume 50
_journal_year 2021
_chemical_formula_moiety 'C21 H9 Er N3 O12, 2(C F3 O3 S), 5(C6 H16 N)'
_chemical_formula_sum 'C53 H89 Er F6 N8 O18 S2'
_chemical_formula_weight 1471.70
_space_group_crystal_system orthorhombic
_space_group_IT_number 19
_space_group_name_Hall 'P 2ac 2ab'
_space_group_name_H-M_alt 'P 21 21 21'
_atom_sites_solution_hydrogens geom
_atom_sites_solution_primary dual
_audit_creation_date 2021-01-26
_audit_creation_method
;
Olex2 1.3
(compiled 2020.11.12 svn.r5f609507 for OlexSys, GUI svn.r6226)
;
_audit_update_record
;
2021-01-28 deposited with the CCDC.	2021-04-20 downloaded from the CCDC.
;
_cell_angle_alpha 90
_cell_angle_beta 90
_cell_angle_gamma 90
_cell_formula_units_Z 4
_cell_length_a 12.07717(9)
_cell_length_b 23.7428(2)
_cell_length_c 24.7043(2)
_cell_measurement_reflns_used 31087
_cell_measurement_temperature 149.99(10)
_cell_measurement_theta_max 70.5400
_cell_measurement_theta_min 2.5530
_cell_volume 7083.86(10)
_computing_cell_refinement 'CrysAlisPro 1.171.41.89a (Rigaku OD, 2020)'
_computing_data_collection 'CrysAlisPro 1.171.41.89a (Rigaku OD, 2020)'
_computing_data_reduction 'CrysAlisPro 1.171.41.89a (Rigaku OD, 2020)'
_computing_molecular_graphics 'Olex2 1.3 (Dolomanov et al., 2009)'
_computing_publication_material 'Olex2 1.3 (Dolomanov et al., 2009)'
_computing_structure_refinement 'SHELXL 2018/3 (Sheldrick, 2015)'
_computing_structure_solution 'SHELXT  (Sheldrick, 2015)'
_diffrn_ambient_environment N~2~
_diffrn_ambient_temperature 149.99(10)
_diffrn_detector 'Hybrid Pixel Array Detector'
_diffrn_detector_area_resol_mean 10.0000
_diffrn_detector_type 'HyPix-Arc 150'
_diffrn_measured_fraction_theta_full 0.998
_diffrn_measured_fraction_theta_max 0.990
_diffrn_measurement_details
;
List of Runs (angles in degrees, time in seconds):

  # Type    Start    End  Width  t~exp~   \w     \q     \k     \f   Frames
#--------------------------------------------------------------------------
  1  \w    -68.00 -13.00   0.50    5.00    --  -52.43 125.00 120.00  110
  2  \w    -74.00 -17.00   0.50    5.00    --  -52.43 125.00 -90.00  114
  3  \w    -46.00 -13.00   0.50    5.00    --  -52.43 125.00  90.00   66
  4  \w    -52.00 -24.00   0.50    5.00    --  -52.43 125.00-150.00   56
  5  \w    -91.00 -25.00   0.50    5.00    --  -52.43 -15.00  60.00  132
  6  \w    -48.00 -19.00   0.50    5.00    --  -52.43 125.00 150.00   58
  7  \w    -87.00 -31.00   0.50    5.00    --  -52.43 161.00 -66.00  112
  8  \w     45.00  91.00   0.50    5.00    --   68.69-125.00 -90.00   92
  9  \w     36.00  93.00   0.50    5.00    --   68.69-125.00 120.00  114
 10  \w     43.00  92.00   0.50    5.00    --   68.69  15.00 -90.00   98
 11  \w     61.00  86.00   0.50    5.00    --   68.69  15.00   0.00   50
 12  \w     61.00  94.00   0.50    5.00    --   68.69-125.00   0.00   66
 13  \w     56.00  96.00   0.50    5.00    --   68.69  15.00  90.00   80
 14  \w     35.00  60.00   0.50    5.00    --   68.69-125.00 150.00   50
 15  \w     36.00  86.00   0.50    5.00    --   68.69-125.00-150.00  100
 16  \w     42.00 111.00   0.50    5.00    --   68.69  15.00 150.00  138
 17  \w     79.00 106.00   0.50    5.00    --   68.69-161.00 -96.00   54
 18  \w     35.00  73.00   0.50    5.00    --   68.69-125.00  90.00   76
 19  \w     60.00  99.00   0.50    5.00    --   68.69  15.00 -60.00   78
 20  \w     38.00  65.00   0.50    5.00    --   68.69-125.00-180.00   54
 21  \w     82.00 107.00   0.50    5.00    --   68.69  15.00-180.00   50
 22  \w     60.00  92.00   0.50    5.00    --   68.69-125.00  60.00   64
;
_diffrn_measurement_device 'four-circle diffractometer'
_diffrn_measurement_device_type 'XtaLAB Synergy, Dualflex, HyPix-Arc 150'
_diffrn_measurement_method '\w scans'
_diffrn_orient_matrix_type 'CrysAlisPro convention (1999,Acta A55,543-557)'
_diffrn_orient_matrix_UB_11 0.0770221000
_diffrn_orient_matrix_UB_12 -0.0508179000
_diffrn_orient_matrix_UB_13 -0.0091909000
_diffrn_orient_matrix_UB_21 -0.0031583000
_diffrn_orient_matrix_UB_22 -0.0131004000
_diffrn_orient_matrix_UB_23 0.0610609000
_diffrn_orient_matrix_UB_31 -0.1016124000
_diffrn_orient_matrix_UB_32 -0.0381418000
_diffrn_orient_matrix_UB_33 -0.0088323000
_diffrn_radiation_monochromator mirror
_diffrn_radiation_probe x-ray
_diffrn_radiation_type 'Cu K\a'
_diffrn_radiation_wavelength 1.54184
_diffrn_reflns_av_R_equivalents 0.0496
_diffrn_reflns_av_unetI/netI 0.0386
_diffrn_reflns_Laue_measured_fraction_full 0.998
_diffrn_reflns_Laue_measured_fraction_max 0.990
_diffrn_reflns_limit_h_max 13
_diffrn_reflns_limit_h_min -14
_diffrn_reflns_limit_k_max 27
_diffrn_reflns_limit_k_min -29
_diffrn_reflns_limit_l_max 30
_diffrn_reflns_limit_l_min -29
_diffrn_reflns_number 56119
_diffrn_reflns_point_group_measured_fraction_full 0.998
_diffrn_reflns_point_group_measured_fraction_max 0.981
_diffrn_reflns_theta_full 67.684
_diffrn_reflns_theta_max 71.207
_diffrn_reflns_theta_min 2.581
_diffrn_source 'micro-focus sealed X-ray tube'
_diffrn_source_type 'PhotonJet (Cu) X-ray Source'
_exptl_absorpt_coefficient_mu 3.462
_exptl_absorpt_correction_T_max 1.00000
_exptl_absorpt_correction_T_min 0.78487
_exptl_absorpt_correction_type multi-scan
_exptl_absorpt_process_details
;
CrysAlisPro 1.171.41.89a (Rigaku Oxford Diffraction, 2020)
Empirical absorption correction using spherical harmonics,
implemented in SCALE3 ABSPACK scaling algorithm.
;
_exptl_crystal_colour colourless
_exptl_crystal_colour_primary colourless
_exptl_crystal_density_diffrn 1.380
_exptl_crystal_description needle
_exptl_crystal_F_000 3044
_exptl_crystal_size_max 0.422
_exptl_crystal_size_mid 0.029
_exptl_crystal_size_min 0.025
_refine_diff_density_max 0.573
_refine_diff_density_min -0.827
_refine_diff_density_rms 0.060
_refine_ls_abs_structure_details
;
 Refined as an inversion twin.
 The crystallization solution is a racemic. There seems to be some spontaneous 
 racemic resolution happening during
 crystallization. Another crystal was measured and contained 
 the other isomer but no further attempt to invertigate
 it was made.
;
_refine_ls_abs_structure_Flack -0.007(9)
_refine_ls_extinction_method none
_refine_ls_goodness_of_fit_ref 1.039
_refine_ls_hydrogen_treatment constr
_refine_ls_matrix_type full
_refine_ls_number_parameters 922
_refine_ls_number_reflns 13503
_refine_ls_number_restraints 376
_refine_ls_restrained_S_all 1.040
_refine_ls_R_factor_all 0.0399
_refine_ls_R_factor_gt 0.0365
_refine_ls_shift/su_max 0.001
_refine_ls_shift/su_mean 0.000
_refine_ls_structure_factor_coef Fsqd
_refine_ls_weighting_details 'w=1/[\s^2^(Fo^2^)+(0.0609P)^2^] where P=(Fo^2^+2Fc^2^)/3'
_refine_ls_weighting_scheme calc
_refine_ls_wR_factor_gt 0.0932
_refine_ls_wR_factor_ref 0.0948
_reflns_Friedel_coverage 0.804
_reflns_Friedel_fraction_full 0.998
_reflns_Friedel_fraction_max 0.970
_reflns_number_gt 12452
_reflns_number_total 13503
_reflns_threshold_expression 'I > 2\s(I)'
_cod_data_source_file d1dt01079d2.cif
_cod_data_source_block 1_Erdpa3_HNEt3
_cod_depositor_comments 'Adding full bibliography for 7707159--7707161.cif.'
_cod_original_cell_volume 7083.87(11)
_cod_database_code 7707159
_shelx_shelxl_version_number 2018/3
_chemical_oxdiff_formula 'C53 H89  Er1 F6 N8 O18 S2'
_shelx_space_group_comment
;
The symmetry employed for this shelxl refinement is uniquely defined
by the following loop, which should always be used as a source of
symmetry information in preference to the above space-group names.
They are only intended as comments.
;
_reflns_odcompleteness_completeness 99.91
_reflns_odcompleteness_iscentric 1
_reflns_odcompleteness_theta 66.97
_olex2_refinement_description
;
1. Twinned data refinement
 Scales: 1.007(9)
 -0.007(9)
2. Fixed Uiso
 At 1.2 times of:
  All C(H) groups, All C(H,H) groups, All N(H) groups, All N(H,H) groups
 At 1.5 times of:
  All C(H,H,H) groups
3. Restrained distances
 N6-C36B = N6-C38B = N6-C34B
 1.5 with sigma of 0.02
 C47A-C46A = C47B-C46B = C51B-C50B = C50A-C51A = C49B-C48B = C49A-C48A
 1.52 with sigma of 0.02
 C35B-C34B
 1.52 with sigma of 0.02
 N8B-C46B = N8A-C46A = N8A-C48A = N8B-C48B = N8A-C50A = N8B-C50B
 1.5 with sigma of 0.02
 C46A-C50A
 2.49 with sigma of 0.02
 C39B-C38B
 1.52 with sigma of 0.02
 C37B-C36B
 1.52 with sigma of 0.02
 C37A-C36A
 1.52 with sigma of 0.02
 C50B-C46B
 2.49 with sigma of 0.02
 N6-C36A
 1.5 with sigma of 0.02
 N8A-C51A
 2.51 with sigma of 0.04
 N8B-C49B
 2.51 with sigma of 0.04
 N8B-C47B
 2.51 with sigma of 0.04
 N6-C35B
 2.51 with sigma of 0.04
 N8B-C51B
 2.51 with sigma of 0.04
 N8A-C47A
 2.51 with sigma of 0.04
 N6-C39B
 2.51 with sigma of 0.04
 N6-C37B
 2.51 with sigma of 0.04
 C50A-C48A
 2.49 with sigma of 0.04
 C46B-C48B
 2.49 with sigma of 0.04
 C48A-C46A
 2.49 with sigma of 0.04
 N8A-C49A
 2.51 with sigma of 0.04
 C48B-C50B
 2.49 with sigma of 0.04
 S2A-O19A \\sim S2B-O19B \\sim S2A-O21A \\sim S2B-O21B \\sim S2B-O20B \\sim
S2A-O20A
 with sigma of 0.02
 S2A-C53A \\sim S2B-C53B
 with sigma of 0.02
 F6B-C53B \\sim F6A-C53A \\sim F5A-C53A \\sim F5B-C53B \\sim F4A-C53A \\sim
F4B-C53B
 with sigma of 0.02
 C53B-O19B \\sim C53B-O20B \\sim C53B-O21B \\sim C53A-O19A \\sim C53A-O20A
\\sim C53A-O21A
 with sigma of 0.04
 S2B-F4B \\sim S2B-F5B \\sim S2B-F6B \\sim S2A-F4A \\sim S2A-F5A \\sim S2A-F6A
 with sigma of 0.04
4. Uiso/Uaniso restraints and constraints
N8A \\sim C46A \\sim C48A \\sim C50A \\sim C47A \\sim C51A \\sim C48B \\sim N8B
\\sim C46B \\sim C50B \\sim C47B \\sim C49B \\sim C51B \\sim C49A: within 1A
with sigma of 0.02 and sigma for terminal atoms of 0.04 within 1A
N6 \\sim C34A \\sim C34B \\sim C35A \\sim C35B \\sim C36A \\sim C36B \\sim C37A
\\sim C37B \\sim C38A \\sim C38B \\sim C39A \\sim C39B: within 1A with sigma of
0.04 and sigma for terminal atoms of 0.08 within 1A
S2A \\sim F4A \\sim F5A \\sim F6A \\sim O19A \\sim O20A \\sim O21A \\sim C53A
\\sim S2B \\sim F4B \\sim F5B \\sim F6B \\sim O19B \\sim O20B \\sim O21B \\sim
C53B: within 1A with sigma of 0.04 and sigma for terminal atoms of 0.08 within
1A
Uanis(N8A) = Uanis(N8B)
Uanis(O21A) = Uanis(O21B)
Uanis(S2A) = Uanis(S2B)
5. Rigid body (RIGU) restrains
 N8A, C46A, C48A, C50A, C47A, C49A, C51A
 with sigma for 1-2 distances of 0.004 and sigma for 1-3 distances of 0.004
 S2B, F4B, F5B, F6B, O19B, O20B, O21B, C53B
 with sigma for 1-2 distances of 0.002 and sigma for 1-3 distances of 0.002
 S2A, F4A, F5A, F6A, O19A, O20A, O21A, C53A
 with sigma for 1-2 distances of 0.002 and sigma for 1-3 distances of 0.002
 C38A, N6, C34A, C36A, C35A, C37A, C39A
 with sigma for 1-2 distances of 0.004 and sigma for 1-3 distances of 0.004
6. Others
 Sof(H6A)=Sof(C34A)=Sof(H34A)=Sof(H34B)=Sof(C35A)=Sof(H35A)=Sof(H35B)=
 Sof(H35C)=Sof(C36A)=Sof(H36A)=Sof(H36B)=Sof(C37A)=Sof(H37A)=Sof(H37B)=
 Sof(H37C)=Sof(C38A)=Sof(H38A)=Sof(H38B)=Sof(C39A)=Sof(H39A)=Sof(H39B)=
 Sof(H39C)=1-FVAR(1)
 Sof(H6B)=Sof(C34B)=Sof(H34C)=Sof(H34D)=Sof(C35B)=Sof(H35D)=Sof(H35E)=
 Sof(H35F)=Sof(C36B)=Sof(H36C)=Sof(H36D)=Sof(C37B)=Sof(H37D)=Sof(H37E)=
 Sof(H37F)=Sof(C38B)=Sof(H38C)=Sof(H38D)=Sof(C39B)=Sof(H39D)=Sof(H39E)=
 Sof(H39F)=FVAR(1)
 Sof(S2A)=Sof(F4A)=Sof(F5A)=Sof(F6A)=Sof(O19A)=Sof(O20A)=Sof(O21A)=Sof(C53A)=1-
 FVAR(2)
 Sof(S2B)=Sof(F4B)=Sof(F5B)=Sof(F6B)=Sof(O19B)=Sof(O20B)=Sof(O21B)=Sof(C53B)=
 FVAR(2)
 Sof(N8B)=Sof(H8B)=Sof(C46B)=Sof(H46C)=Sof(H46D)=Sof(C47B)=Sof(H47D)=Sof(H47E)=
 Sof(H47F)=Sof(C48B)=Sof(H48C)=Sof(H48D)=Sof(C49B)=Sof(H49D)=Sof(H49E)=
 Sof(H49F)=Sof(C50B)=Sof(H50C)=Sof(H50D)=Sof(C51B)=Sof(H51D)=Sof(H51E)=
 Sof(H51F)=1-FVAR(3)
 Sof(N8A)=Sof(H8A)=Sof(C46A)=Sof(H46A)=Sof(H46B)=Sof(C47A)=Sof(H47A)=Sof(H47B)=
 Sof(H47C)=Sof(C48A)=Sof(H48A)=Sof(H48B)=Sof(C49A)=Sof(H49A)=Sof(H49B)=
 Sof(H49C)=Sof(C50A)=Sof(H50A)=Sof(H50B)=Sof(C51A)=Sof(H51A)=Sof(H51B)=
 Sof(H51C)=FVAR(3)
7.a Ternary CH refined with riding coordinates:
 N4(H4A), N5(H5A), N6(H6A), N6(H6B), N7(H7), N8A(H8A), N8B(H8B)
7.b Secondary CH2 refined with riding coordinates:
 C22(H22A,H22B), C24(H24A,H24B), C26(H26A,H26B), C28(H28A,H28B), C30(H30A,
 H30B), C32(H32A,H32B), C34A(H34A,H34B), C34B(H34C,H34D), C36A(H36A,H36B),
 C36B(H36C,H36D), C38A(H38A,H38B), C38B(H38C,H38D), C40(H40A,H40B), C43(H43A,
 H43B), C44(H44A,H44B), C46A(H46A,H46B), C48A(H48A,H48B), C50A(H50A,H50B),
 C46B(H46C,H46D), C48B(H48C,H48D), C50B(H50C,H50D)
7.c Me refined with riding coordinates:
 C35B(H35D,H35E,H35F), C37B(H37D,H37E,H37F), C39B(H39D,H39E,H39F), C51A(H51A,
 H51B,H51C), C47B(H47D,H47E,H47F), C49B(H49D,H49E,H49F), C51B(H51D,H51E,H51F)
7.d Aromatic/amide H refined with riding coordinates:
 C3(H3), C4(H4), C5(H5), C10(H10), C11(H11), C12(H12), C17(H17), C18(H18),
 C19(H19)
7.e Idealised Me refined as rotating group:
 C23(H23A,H23B,H23C), C25(H25A,H25B,H25C), C27(H27A,H27B,H27C), C29(H29A,H29B,
 H29C), C31(H31A,H31B,H31C), C33(H33A,H33B,H33C), C35A(H35A,H35B,H35C),
 C37A(H37A,H37B,H37C), C39A(H39A,H39B,H39C), C41(H41A,H41B,H41C), C42(H42A,H42B,
 H42C), C45(H45A,H45B,H45C), C47A(H47A,H47B,H47C), C49A(H49A,H49B,H49C)
;
_platon_squeeze_void_probe_radius 1.20
_olex2_submission_special_instructions 'No special instructions were received'
_oxdiff_exptl_absorpt_empirical_details
;
Empirical correction (ABSPACK) includes:
- Absorption correction using spherical harmonics
- Frame scaling
;
_oxdiff_exptl_absorpt_empirical_full_max 1.452
_oxdiff_exptl_absorpt_empirical_full_min 0.438

loop_
_space_group_symop_operation_xyz
'x, y, z'
'-x+1/2, -y, z+1/2'
'-x, y+1/2, -z+1/2'
'x+1/2, -y+1/2, -z'

loop_
_atom_site_label
_atom_site_type_symbol
_atom_site_fract_x
_atom_site_fract_y
_atom_site_fract_z
_atom_site_U_iso_or_equiv
_atom_site_adp_type
_atom_site_occupancy
_atom_site_site_symmetry_order
_atom_site_calc_flag
_atom_site_refinement_flags_posn
_atom_site_refinement_flags_adp
_atom_site_refinement_flags_occupancy
_atom_site_disorder_assembly
_atom_site_disorder_group
Er1 Er 0.44359(2) 0.71713(2) 0.68735(2) 0.03022(8) Uani 1 1 d . . . . .
O1 O 0.4851(3) 0.64312(15) 0.74991(14) 0.0393(8) Uani 1 1 d . . . . .
O2 O 0.3776(3) 0.71366(16) 0.59883(13) 0.0374(7) Uani 1 1 d . . . . .
O3 O 0.5031(3) 0.80611(14) 0.65555(14) 0.0347(7) Uani 1 1 d . . . . .
O4 O 0.2621(3) 0.68695(16) 0.71301(15) 0.0396(8) Uani 1 1 d . . . . .
O5 O 0.4288(3) 0.76456(15) 0.77228(14) 0.0387(8) Uani 1 1 d . . . . .
O6 O 0.6074(3) 0.68966(15) 0.63916(13) 0.0341(7) Uani 1 1 d . . . . .
O7 O 0.4876(4) 0.55224(19) 0.77251(18) 0.0608(12) Uani 1 1 d . . . . .
O8 O 0.3233(4) 0.66636(19) 0.52493(17) 0.0608(12) Uani 1 1 d . . . . .
O9 O 0.4700(3) 0.89392(16) 0.62554(16) 0.0440(9) Uani 1 1 d . . . . .
O10 O 0.0805(3) 0.70184(16) 0.72312(18) 0.0499(10) Uani 1 1 d . . . . .
O11 O 0.5022(4) 0.7976(2) 0.84849(17) 0.0623(13) Uani 1 1 d . . . . .
O12 O 0.7919(3) 0.68129(17) 0.63105(15) 0.0435(9) Uani 1 1 d . . . . .
N1 N 0.4181(3) 0.62174(18) 0.65196(17) 0.0340(9) Uani 1 1 d . . . . .
N2 N 0.2970(3) 0.78996(17) 0.68118(16) 0.0336(8) Uani 1 1 d . . . . .
N3 N 0.6221(3) 0.73766(17) 0.73271(16) 0.0310(8) Uani 1 1 d . . . . .
C1 C 0.4739(5) 0.5914(2) 0.7398(2) 0.0417(13) Uani 1 1 d . . . . .
C2 C 0.4404(4) 0.5770(2) 0.6829(2) 0.0388(10) Uani 1 1 d . . . . .
C3 C 0.4321(6) 0.5222(2) 0.6631(3) 0.0526(14) Uani 1 1 d . . . . .
H3 H 0.445421 0.490804 0.685957 0.063 Uiso 1 1 calc R U . . .
C4 C 0.4036(7) 0.5146(3) 0.6087(3) 0.0668(19) Uani 1 1 d . . . . .
H4 H 0.400268 0.477831 0.593560 0.080 Uiso 1 1 calc R U . . .
C5 C 0.3806(6) 0.5608(3) 0.5779(3) 0.0542(15) Uani 1 1 d . . . . .
H5 H 0.360139 0.556448 0.540961 0.065 Uiso 1 1 calc R U . . .
C6 C 0.3871(5) 0.6147(2) 0.6006(2) 0.0413(12) Uani 1 1 d . . . . .
C7 C 0.3602(5) 0.6689(2) 0.5712(2) 0.0414(12) Uani 1 1 d . . . . .
C8 C 0.4403(5) 0.8479(2) 0.64645(19) 0.0352(10) Uani 1 1 d . . . . .
C10 C 0.2413(5) 0.8841(2) 0.6607(3) 0.0438(13) Uani 1 1 d . . . . .
H10 H 0.259486 0.920319 0.646899 0.053 Uiso 1 1 calc R U . . .
C11 C 0.1363(5) 0.8725(3) 0.6786(3) 0.0475(14) Uani 1 1 d . . . . .
H11 H 0.081670 0.901243 0.678988 0.057 Uiso 1 1 calc R U . . .
C12 C 0.1101(4) 0.8186(2) 0.6962(2) 0.0427(12) Uani 1 1 d . . . . .
H12 H 0.037222 0.809494 0.707828 0.051 Uiso 1 1 calc R U . . .
C13 C 0.1938(4) 0.7782(2) 0.69640(19) 0.0348(10) Uani 1 1 d . . . . .
C14 C 0.1781(4) 0.7169(3) 0.7126(2) 0.0381(10) Uani 1 1 d . . . . .
C15 C 0.5098(4) 0.7767(3) 0.80193(19) 0.0397(12) Uani 1 1 d . . . . .
C16 C 0.6234(4) 0.7643(2) 0.7807(2) 0.0360(11) Uani 1 1 d . . . . .
C17 C 0.7217(4) 0.7782(3) 0.8066(2) 0.0451(12) Uani 1 1 d . . . . .
H17 H 0.720685 0.797465 0.840285 0.054 Uiso 1 1 calc R U . . .
C18 C 0.8206(5) 0.7637(2) 0.7826(2) 0.0446(13) Uani 1 1 d . . . . .
H18 H 0.888690 0.772899 0.799753 0.054 Uiso 1 1 calc R U . . .
C19 C 0.8205(4) 0.7359(2) 0.7337(2) 0.0384(12) Uani 1 1 d . . . . .
H19 H 0.887928 0.725118 0.716877 0.046 Uiso 1 1 calc R U . . .
C20 C 0.7178(4) 0.7238(2) 0.70942(19) 0.0309(10) Uani 1 1 d . . . . .
C21 C 0.7058(4) 0.6957(2) 0.6559(2) 0.0331(10) Uani 1 1 d . . . . .
C53 C 0.3214(4) 0.8411(2) 0.6632(2) 0.0345(10) Uani 1 1 d . . . . .
S1 S 0.03752(15) 1.00192(8) 0.58554(8) 0.0654(4) Uani 1 1 d . . . . .
F1 F 0.0065(8) 1.1096(3) 0.5959(4) 0.184(4) Uani 1 1 d . . . . .
F2 F -0.1359(6) 1.0649(3) 0.5740(4) 0.140(3) Uani 1 1 d . . . . .
F3 F -0.0108(10) 1.0798(5) 0.5165(4) 0.206(5) Uani 1 1 d . . . . .
O16 O 0.0028(8) 0.9941(3) 0.6390(3) 0.130(3) Uani 1 1 d . . . . .
O17 O 0.1490(5) 1.0099(4) 0.5731(5) 0.160(4) Uani 1 1 d . . . . .
O18 O -0.0141(5) 0.9626(3) 0.5498(3) 0.102(2) Uani 1 1 d . . . . .
C52 C -0.0318(11) 1.0652(4) 0.5669(5) 0.102(3) Uani 1 1 d . . . . .
S2A S 0.9374(10) 0.9013(7) 0.8620(5) 0.0710(12) Uani 0.62(2) 1 d D U P A 2
F4A F 0.8490(18) 0.9775(5) 0.9209(10) 0.185(8) Uani 0.62(2) 1 d D U P A 2
F5A F 0.7462(9) 0.8925(6) 0.9063(7) 0.118(5) Uani 0.62(2) 1 d D U P A 2
F6A F 0.8834(18) 0.9019(7) 0.9636(5) 0.141(6) Uani 0.62(2) 1 d D U P A 2
O19A O 1.0233(16) 0.9401(10) 0.8786(12) 0.129(8) Uani 0.62(2) 1 d D U P A 2
O20A O 0.8810(16) 0.9158(7) 0.8132(6) 0.112(5) Uani 0.62(2) 1 d D U P A 2
O21A O 0.954(4) 0.8421(8) 0.8704(12) 0.079(4) Uani 0.62(2) 1 d D U P A 2
C53A C 0.8449(13) 0.9193(6) 0.9133(7) 0.094(4) Uani 0.62(2) 1 d D U P A 2
S2B S 0.9271(17) 0.9062(12) 0.8597(8) 0.0710(12) Uani 0.38(2) 1 d D U P A 1
F4B F 0.8156(19) 0.9616(14) 0.9334(15) 0.161(10) Uani 0.38(2) 1 d D U P A 1
F5B F 0.789(3) 0.8930(14) 0.9390(14) 0.173(11) Uani 0.38(2) 1 d D U P A 1
F6B F 0.970(3) 0.8963(15) 0.9610(8) 0.197(13) Uani 0.38(2) 1 d D . P A 1
O19B O 1.0271(16) 0.9400(10) 0.8584(15) 0.082(7) Uani 0.38(2) 1 d D U P A 1
O20B O 0.826(2) 0.9211(13) 0.8333(12) 0.114(8) Uani 0.38(2) 1 d D U P A 1
O21B O 0.962(6) 0.8481(14) 0.860(2) 0.079(4) Uani 0.38(2) 1 d D U P A 1
C53B C 0.890(2) 0.9178(13) 0.9266(10) 0.115(7) Uani 0.38(2) 1 d D U P A 1
N4 N 0.6993(4) 0.88840(19) 0.6304(2) 0.0424(10) Uani 1 1 d . . . . .
H4A H 0.616601 0.886513 0.629390 0.051 Uiso 1 1 calc R U . . .
C22 C 0.7400(5) 0.8369(3) 0.6016(2) 0.0449(13) Uani 1 1 d . . . . .
H22A H 0.715157 0.838298 0.563466 0.054 Uiso 1 1 calc R U . . .
H22B H 0.706299 0.803168 0.618534 0.054 Uiso 1 1 calc R U . . .
C23 C 0.8646(5) 0.8309(3) 0.6029(3) 0.0528(15) Uani 1 1 d . . . . .
H23A H 0.886163 0.796449 0.583721 0.079 Uiso 1 1 calc R U . . .
H23B H 0.889755 0.828758 0.640546 0.079 Uiso 1 1 calc R U . . .
H23C H 0.898560 0.863538 0.585224 0.079 Uiso 1 1 calc R U . . .
C24 C 0.7301(5) 0.9422(3) 0.6043(3) 0.0568(17) Uani 1 1 d . . . . .
H24A H 0.811837 0.945365 0.603009 0.068 Uiso 1 1 calc R U . . .
H24B H 0.701587 0.973937 0.626271 0.068 Uiso 1 1 calc R U . . .
C25 C 0.6844(7) 0.9466(3) 0.5476(3) 0.072(2) Uani 1 1 d . . . . .
H25A H 0.723608 0.920170 0.523878 0.109 Uiso 1 1 calc R U . . .
H25B H 0.694733 0.985093 0.534071 0.109 Uiso 1 1 calc R U . . .
H25C H 0.605322 0.937467 0.547881 0.109 Uiso 1 1 calc R U . . .
C26 C 0.7312(5) 0.8870(3) 0.6895(3) 0.0536(14) Uani 1 1 d . . . . .
H26A H 0.734985 0.847230 0.701538 0.064 Uiso 1 1 calc R U . . .
H26B H 0.806000 0.903471 0.693638 0.064 Uiso 1 1 calc R U . . .
C27 C 0.6523(6) 0.9182(3) 0.7254(3) 0.0640(18) Uani 1 1 d . . . . .
H27A H 0.651039 0.958035 0.715024 0.096 Uiso 1 1 calc R U . . .
H27B H 0.676309 0.914756 0.763124 0.096 Uiso 1 1 calc R U . . .
H27C H 0.577893 0.902231 0.721451 0.096 Uiso 1 1 calc R U . . .
N5 N 0.2347(4) 0.8414(2) 0.47381(19) 0.0428(11) Uani 1 1 d . . . . .
H5A H 0.256076 0.836424 0.435002 0.051 Uiso 1 1 calc R U . . .
C28 C 0.1528(6) 0.8885(3) 0.4753(3) 0.0639(18) Uani 1 1 d . . . . .
H28A H 0.147172 0.902940 0.512787 0.077 Uiso 1 1 calc R U . . .
H28B H 0.079113 0.873983 0.464687 0.077 Uiso 1 1 calc R U . . .
C29 C 0.1842(8) 0.9368(3) 0.4378(4) 0.078(2) Uani 1 1 d . . . . .
H29A H 0.253840 0.953650 0.450165 0.117 Uiso 1 1 calc R U . . .
H29B H 0.125600 0.965302 0.438306 0.117 Uiso 1 1 calc R U . . .
H29C H 0.193472 0.922433 0.400918 0.117 Uiso 1 1 calc R U . . .
C30 C 0.3382(5) 0.8566(3) 0.5035(2) 0.0497(14) Uani 1 1 d . . . . .
H30A H 0.320583 0.861898 0.542325 0.060 Uiso 1 1 calc R U . . .
H30B H 0.366782 0.892740 0.489339 0.060 Uiso 1 1 calc R U . . .
C31 C 0.4268(5) 0.8122(3) 0.4981(3) 0.0566(16) Uani 1 1 d . . . . .
H31A H 0.494999 0.825426 0.515373 0.085 Uiso 1 1 calc R U . . .
H31B H 0.440806 0.804795 0.459684 0.085 Uiso 1 1 calc R U . . .
H31C H 0.402050 0.777388 0.515752 0.085 Uiso 1 1 calc R U . . .
C32 C 0.1836(5) 0.7871(3) 0.4914(2) 0.0485(13) Uani 1 1 d . . . . .
H32A H 0.237685 0.756320 0.485649 0.058 Uiso 1 1 calc R U . . .
H32B H 0.118434 0.779234 0.468244 0.058 Uiso 1 1 calc R U . . .
C33 C 0.1475(5) 0.7865(3) 0.5498(2) 0.0569(15) Uani 1 1 d . . . . .
H33A H 0.212666 0.789637 0.573246 0.085 Uiso 1 1 calc R U . . .
H33B H 0.108596 0.751231 0.557577 0.085 Uiso 1 1 calc R U . . .
H33C H 0.097806 0.818402 0.556538 0.085 Uiso 1 1 calc R U . . .
N6 N 0.0391(4) 0.5902(2) 0.7080(2) 0.0545(13) Uani 1 1 d D . . . .
H6A H 0.061643 0.630260 0.714068 0.065 Uiso 0.728(12) 1 calc R U P B 1
H6B H 0.065399 0.629229 0.716267 0.065 Uiso 0.272(12) 1 calc R U P B 2
C34A C -0.0587(8) 0.5802(4) 0.7434(4) 0.058(2) Uani 0.728(12) 1 d . U P B 1
H34A H -0.117310 0.607560 0.733690 0.069 Uiso 0.728(12) 1 calc R U P B 1
H34B H -0.037162 0.587443 0.781405 0.069 Uiso 0.728(12) 1 calc R U P B 1
C34B C -0.0852(17) 0.5930(13) 0.7103(14) 0.072(8) Uiso 0.272(12) 1 d D U P B 2
H34C H -0.106684 0.610563 0.745083 0.086 Uiso 0.272(12) 1 calc R U P B 2
H34D H -0.110994 0.618151 0.680958 0.086 Uiso 0.272(12) 1 calc R U P B 2
C35A C -0.1058(11) 0.5211(5) 0.7393(5) 0.082(4) Uani 0.728(12) 1 d . . P B 1
H35A H -0.118812 0.511792 0.701167 0.123 Uiso 0.728(12) 1 calc R U P B 1
H35B H -0.175895 0.519240 0.759188 0.123 Uiso 0.728(12) 1 calc R U P B 1
H35C H -0.053170 0.494224 0.754847 0.123 Uiso 0.728(12) 1 calc R U P B 1
C35B C -0.145(4) 0.5384(17) 0.705(2) 0.137(19) Uiso 0.272(12) 1 d D . P B 2
H35D H -0.225031 0.545089 0.707316 0.206 Uiso 0.272(12) 1 calc R U P B 2
H35E H -0.126941 0.520908 0.670481 0.206 Uiso 0.272(12) 1 calc R U P B 2
H35F H -0.122617 0.513295 0.734811 0.206 Uiso 0.272(12) 1 calc R U P B 2
C36A C 0.0023(7) 0.5862(4) 0.6482(4) 0.057(2) Uani 0.728(12) 1 d D . P B 1
H36A H -0.009219 0.546253 0.638229 0.068 Uiso 0.728(12) 1 calc R U P B 1
H36B H -0.068727 0.606394 0.643258 0.068 Uiso 0.728(12) 1 calc R U P B 1
C36B C 0.098(2) 0.5733(11) 0.6588(8) 0.059(7) Uiso 0.272(12) 1 d D . P B 2
H36C H 0.086204 0.532609 0.652297 0.070 Uiso 0.272(12) 1 calc R U P B 2
H36D H 0.178347 0.579688 0.663688 0.070 Uiso 0.272(12) 1 calc R U P B 2
C37A C 0.0897(13) 0.6119(7) 0.6117(5) 0.071(4) Uani 0.728(12) 1 d D U P B 1
H37A H 0.066727 0.608089 0.573801 0.107 Uiso 0.728(12) 1 calc R U P B 1
H37B H 0.160277 0.592328 0.617107 0.107 Uiso 0.728(12) 1 calc R U P B 1
H37C H 0.098606 0.651880 0.620515 0.107 Uiso 0.728(12) 1 calc R U P B 1
C37B C 0.058(4) 0.606(2) 0.6102(14) 0.080(16) Uiso 0.272(12) 1 d D U P B 2
H37D H 0.098105 0.594445 0.577856 0.120 Uiso 0.272(12) 1 calc R U P B 2
H37E H -0.021760 0.599729 0.605000 0.120 Uiso 0.272(12) 1 calc R U P B 2
H37F H 0.070276 0.646753 0.616378 0.120 Uiso 0.272(12) 1 calc R U P B 2
C38A C 0.1379(8) 0.5555(4) 0.7200(5) 0.062(3) Uani 0.728(12) 1 d . . P B 1
H38A H 0.118769 0.515463 0.713990 0.074 Uiso 0.728(12) 1 calc R U P B 1
H38B H 0.196934 0.565510 0.693934 0.074 Uiso 0.728(12) 1 calc R U P B 1
C38B C 0.074(4) 0.5547(16) 0.7556(15) 0.119(15) Uiso 0.272(12) 1 d D . P B 2
H38C H 0.013863 0.554014 0.782630 0.142 Uiso 0.272(12) 1 calc R U P B 2
H38D H 0.086649 0.515517 0.743176 0.142 Uiso 0.272(12) 1 calc R U P B 2
C39A C 0.1814(13) 0.5612(8) 0.7736(8) 0.068(4) Uani 0.728(12) 1 d . U P B 1
H39A H 0.173584 0.600327 0.785542 0.102 Uiso 0.728(12) 1 calc R U P B 1
H39B H 0.259858 0.550685 0.773657 0.102 Uiso 0.728(12) 1 calc R U P B 1
H39C H 0.140493 0.536405 0.798209 0.102 Uiso 0.728(12) 1 calc R U P B 1
C39B C 0.179(5) 0.576(3) 0.782(3) 0.10(2) Uiso 0.272(12) 1 d D U P B 2
H39D H 0.197373 0.551173 0.812980 0.143 Uiso 0.272(12) 1 calc R U P B 2
H39E H 0.239381 0.575701 0.756244 0.143 Uiso 0.272(12) 1 calc R U P B 2
H39F H 0.166554 0.614220 0.795720 0.143 Uiso 0.272(12) 1 calc R U P B 2
N7 N 0.3008(5) 0.8406(3) 0.8702(2) 0.0675(17) Uani 1 1 d . . . . .
H7 H 0.366986 0.819075 0.857351 0.081 Uiso 1 1 calc R U . . .
C40 C 0.2164(7) 0.7960(4) 0.8877(4) 0.087(3) Uani 1 1 d . . . . .
H40A H 0.249293 0.772949 0.916959 0.105 Uiso 1 1 calc R U . . .
H40B H 0.150553 0.815270 0.902733 0.105 Uiso 1 1 calc R U . . .
C41 C 0.1809(7) 0.7586(4) 0.8437(3) 0.076(2) Uani 1 1 d . . . . .
H41A H 0.133644 0.779507 0.818540 0.115 Uiso 1 1 calc R U . . .
H41B H 0.139294 0.726848 0.858882 0.115 Uiso 1 1 calc R U . . .
H41C H 0.246101 0.744390 0.824447 0.115 Uiso 1 1 calc R U . . .
C42 C 0.3459(7) 0.9172(4) 0.8051(5) 0.092(3) Uani 1 1 d . . . . .
H42A H 0.314561 0.938477 0.774789 0.139 Uiso 1 1 calc R U . . .
H42B H 0.414303 0.898583 0.793464 0.139 Uiso 1 1 calc R U . . .
H42C H 0.362368 0.943002 0.835049 0.139 Uiso 1 1 calc R U . . .
C43 C 0.2638(6) 0.8735(4) 0.8237(3) 0.074(2) Uani 1 1 d . . . . .
H43A H 0.193529 0.892572 0.833246 0.089 Uiso 1 1 calc R U . . .
H43B H 0.248302 0.847534 0.793312 0.089 Uiso 1 1 calc R U . . .
C44 C 0.3384(8) 0.8719(5) 0.9201(4) 0.095(3) Uani 1 1 d . . . . .
H44A H 0.366976 0.844210 0.946612 0.114 Uiso 1 1 calc R U . . .
H44B H 0.400612 0.896940 0.909976 0.114 Uiso 1 1 calc R U . . .
C45 C 0.2533(9) 0.9055(6) 0.9460(5) 0.140(6) Uani 1 1 d . . . . .
H45A H 0.235064 0.937785 0.923027 0.210 Uiso 1 1 calc R U . . .
H45B H 0.280331 0.918872 0.981132 0.210 Uiso 1 1 calc R U . . .
H45C H 0.186900 0.882393 0.951451 0.210 Uiso 1 1 calc R U . . .
N8A N 0.5380(8) 0.5848(4) 0.8727(6) 0.0557(19) Uani 0.770(13) 1 d D U P C 2
H8A H 0.517448 0.581563 0.833617 0.067 Uiso 0.770(13) 1 calc R U P C 2
C46A C 0.6206(9) 0.6296(4) 0.8749(5) 0.077(3) Uani 0.770(13) 1 d D . P C 2
H46A H 0.648456 0.633037 0.912407 0.092 Uiso 0.770(13) 1 calc R U P C 2
H46B H 0.585220 0.665728 0.864935 0.092 Uiso 0.770(13) 1 calc R U P C 2
C47A C 0.7190(9) 0.6186(5) 0.8365(5) 0.080(4) Uani 0.770(13) 1 d D U P C 2
H47A H 0.691173 0.609504 0.800298 0.120 Uiso 0.770(13) 1 calc R U P C 2
H47B H 0.762824 0.586879 0.850264 0.120 Uiso 0.770(13) 1 calc R U P C 2
H47C H 0.765657 0.652280 0.834654 0.120 Uiso 0.770(13) 1 calc R U P C 2
C48A C 0.5792(11) 0.5276(4) 0.8884(5) 0.062(3) Uani 0.770(13) 1 d D U P C 2
H48A H 0.650929 0.520470 0.870172 0.075 Uiso 0.770(13) 1 calc R U P C 2
H48B H 0.525922 0.498800 0.875709 0.075 Uiso 0.770(13) 1 calc R U P C 2
C49A C 0.5947(16) 0.5218(8) 0.9508(6) 0.082(4) Uani 0.770(13) 1 d D U P C 2
H49A H 0.612794 0.482656 0.959780 0.123 Uiso 0.770(13) 1 calc R U P C 2
H49B H 0.526014 0.532641 0.969204 0.123 Uiso 0.770(13) 1 calc R U P C 2
H49C H 0.655033 0.546467 0.962757 0.123 Uiso 0.770(13) 1 calc R U P C 2
C50A C 0.4314(9) 0.6007(4) 0.9015(4) 0.076(3) Uani 0.770(13) 1 d D U P C 2
H50A H 0.380520 0.568018 0.900850 0.091 Uiso 0.770(13) 1 calc R U P C 2
H50B H 0.448400 0.609165 0.939893 0.091 Uiso 0.770(13) 1 calc R U P C 2
C51A C 0.3745(8) 0.6500(5) 0.8772(5) 0.072(3) Uani 0.770(13) 1 d D U P C 2
H51A H 0.306695 0.658053 0.897532 0.108 Uiso 0.770(13) 1 calc R U P C 2
H51B H 0.423652 0.682811 0.878530 0.108 Uiso 0.770(13) 1 calc R U P C 2
H51C H 0.355715 0.641629 0.839455 0.108 Uiso 0.770(13) 1 calc R U P C 2
N8B N 0.564(3) 0.5872(15) 0.869(2) 0.0557(19) Uani 0.230(13) 1 d D U P C 1
H8B H 0.543554 0.583095 0.829677 0.067 Uiso 0.230(13) 1 calc R U P C 1
C46B C 0.687(2) 0.5935(16) 0.8726(17) 0.090(13) Uiso 0.230(13) 1 d D . P C 1
H46C H 0.709149 0.595460 0.911178 0.108 Uiso 0.230(13) 1 calc R U P C 1
H46D H 0.723316 0.559895 0.856542 0.108 Uiso 0.230(13) 1 calc R U P C 1
C47B C 0.727(5) 0.645(2) 0.844(3) 0.119(19) Uiso 0.230(13) 1 d D U P C 1
H47D H 0.807962 0.647911 0.847316 0.178 Uiso 0.230(13) 1 calc R U P C 1
H47E H 0.707077 0.643018 0.805580 0.178 Uiso 0.230(13) 1 calc R U P C 1
H47F H 0.692919 0.678562 0.860183 0.178 Uiso 0.230(13) 1 calc R U P C 1
C48B C 0.543(4) 0.5318(16) 0.897(2) 0.077(12) Uiso 0.230(13) 1 d D U P C 1
H48C H 0.557755 0.500069 0.871891 0.092 Uiso 0.230(13) 1 calc R U P C 1
H48D H 0.465517 0.529564 0.909210 0.092 Uiso 0.230(13) 1 calc R U P C 1
C49B C 0.622(7) 0.529(4) 0.946(3) 0.11(2) Uiso 0.230(13) 1 d D U P C 1
H49D H 0.610676 0.492917 0.965041 0.168 Uiso 0.230(13) 1 calc R U P C 1
H49E H 0.699116 0.530684 0.933267 0.168 Uiso 0.230(13) 1 calc R U P C 1
H49F H 0.607240 0.560063 0.970439 0.168 Uiso 0.230(13) 1 calc R U P C 1
C50B C 0.501(2) 0.6358(14) 0.8919(16) 0.077(11) Uiso 0.230(13) 1 d D . P C 1
H50C H 0.512316 0.669430 0.868853 0.092 Uiso 0.230(13) 1 calc R U P C 1
H50D H 0.529998 0.644533 0.928441 0.092 Uiso 0.230(13) 1 calc R U P C 1
C51B C 0.377(3) 0.624(2) 0.896(2) 0.101(14) Uiso 0.230(13) 1 d D U P C 1
H51D H 0.338461 0.656303 0.911341 0.151 Uiso 0.230(13) 1 calc R U P C 1
H51E H 0.346967 0.615657 0.859833 0.151 Uiso 0.230(13) 1 calc R U P C 1
H51F H 0.364646 0.590764 0.919409 0.151 Uiso 0.230(13) 1 calc R U P C 1

loop_
_atom_site_aniso_label
_atom_site_aniso_U_11
_atom_site_aniso_U_22
_atom_site_aniso_U_33
_atom_site_aniso_U_23
_atom_site_aniso_U_13
_atom_site_aniso_U_12
Er1 0.02359(12) 0.03276(13) 0.03431(13) 0.00237(12) -0.00072(12) 0.00072(12)
O1 0.0403(18) 0.039(2) 0.0388(19) 0.0110(16) -0.0058(15) 0.0019(15)
O2 0.0387(17) 0.0363(18) 0.0372(17) 0.0006(16) -0.0110(14) -0.0020(17)
O3 0.0287(16) 0.0321(17) 0.0433(19) 0.0039(15) 0.0010(14) -0.0013(14)
O4 0.0276(17) 0.038(2) 0.053(2) 0.0056(16) 0.0034(15) 0.0004(15)
O5 0.0287(18) 0.047(2) 0.0408(18) -0.0043(15) -0.0002(14) 0.0053(15)
O6 0.0240(15) 0.0408(19) 0.0376(18) -0.0038(15) 0.0041(13) 0.0011(14)
O7 0.080(3) 0.049(2) 0.052(3) 0.019(2) -0.008(2) 0.004(2)
O8 0.085(3) 0.051(3) 0.046(2) -0.0009(19) -0.024(2) 0.005(2)
O9 0.037(2) 0.039(2) 0.056(2) 0.0094(17) -0.0027(16) -0.0032(15)
O10 0.030(2) 0.045(2) 0.075(3) 0.0077(19) 0.0052(17) -0.0017(15)
O11 0.047(2) 0.097(4) 0.043(2) -0.027(2) 0.0048(18) 0.008(2)
O12 0.0292(18) 0.058(2) 0.044(2) -0.0065(18) 0.0074(15) 0.0044(17)
N1 0.030(2) 0.032(2) 0.039(2) 0.0022(17) -0.0011(16) -0.0047(16)
N2 0.0241(17) 0.041(2) 0.035(2) 0.0022(19) -0.0019(15) -0.0011(16)
N3 0.0250(19) 0.034(2) 0.034(2) 0.0015(16) -0.0014(15) 0.0024(16)
C1 0.045(3) 0.036(3) 0.044(3) 0.014(2) 0.000(2) 0.001(2)
C2 0.036(2) 0.033(2) 0.047(3) 0.005(2) -0.003(3) 0.004(2)
C3 0.057(4) 0.035(3) 0.066(4) 0.009(3) 0.005(3) 0.008(3)
C4 0.087(5) 0.045(4) 0.069(4) -0.001(3) -0.005(4) 0.007(3)
C5 0.069(4) 0.043(3) 0.051(4) -0.009(3) -0.012(3) -0.001(3)
C6 0.039(3) 0.041(3) 0.043(3) -0.001(2) -0.008(2) 0.001(2)
C7 0.042(3) 0.041(3) 0.041(3) 0.002(2) -0.007(2) -0.001(2)
C8 0.034(2) 0.034(2) 0.038(2) 0.0013(19) -0.003(2) -0.004(2)
C10 0.036(3) 0.037(3) 0.059(3) 0.004(3) -0.004(2) 0.004(2)
C11 0.035(3) 0.045(3) 0.063(4) 0.002(3) -0.002(3) 0.013(2)
C12 0.028(2) 0.046(3) 0.054(3) -0.001(3) 0.001(2) 0.007(2)
C13 0.030(2) 0.036(2) 0.038(3) -0.002(2) -0.0030(18) -0.001(2)
C14 0.024(2) 0.044(3) 0.046(3) 0.001(3) 0.0000(19) -0.003(3)
C15 0.037(2) 0.047(3) 0.035(3) -0.006(2) 0.0008(19) 0.003(2)
C16 0.036(3) 0.042(3) 0.031(2) -0.001(2) -0.001(2) 0.005(2)
C17 0.041(3) 0.054(3) 0.040(3) -0.002(3) -0.007(2) 0.000(3)
C18 0.034(3) 0.052(3) 0.047(3) 0.000(2) -0.008(2) -0.001(2)
C19 0.025(2) 0.048(3) 0.043(3) 0.002(2) -0.003(2) 0.003(2)
C20 0.0193(19) 0.034(3) 0.039(2) 0.003(2) 0.0009(17) 0.002(2)
C21 0.023(2) 0.036(2) 0.040(3) 0.001(2) 0.000(2) 0.0045(19)
C53 0.035(3) 0.027(2) 0.041(3) -0.001(2) -0.004(2) 0.000(2)
S1 0.0602(11) 0.0641(10) 0.0720(11) -0.0105(8) 0.0049(8) 0.0014(8)
F1 0.229(10) 0.060(4) 0.263(11) -0.016(5) -0.071(8) -0.002(5)
F2 0.101(5) 0.102(5) 0.217(8) 0.016(5) -0.024(5) 0.023(4)
F3 0.274(12) 0.206(9) 0.137(6) 0.101(7) 0.027(7) 0.005(8)
O16 0.215(9) 0.108(5) 0.069(4) -0.006(4) 0.006(4) 0.087(6)
O17 0.050(4) 0.148(8) 0.281(12) -0.036(8) -0.005(5) -0.024(4)
O18 0.080(4) 0.093(4) 0.134(6) -0.050(4) 0.022(4) -0.021(3)
C52 0.128(10) 0.074(6) 0.105(8) 0.015(5) -0.003(7) -0.020(6)
S2A 0.069(2) 0.054(3) 0.0899(15) -0.0043(14) -0.0221(15) 0.0054(18)
F4A 0.186(16) 0.070(6) 0.297(19) -0.034(7) 0.132(14) 0.009(6)
F5A 0.076(5) 0.109(8) 0.170(13) -0.020(8) 0.004(6) 0.011(5)
F6A 0.162(14) 0.175(11) 0.088(6) -0.041(6) -0.005(7) 0.011(10)
O19A 0.099(9) 0.103(9) 0.18(2) -0.015(12) -0.036(9) -0.028(9)
O20A 0.117(11) 0.115(10) 0.105(7) 0.037(8) -0.046(8) 0.002(9)
O21A 0.096(7) 0.047(4) 0.092(12) -0.008(5) -0.015(8) 0.009(5)
C53A 0.085(7) 0.073(7) 0.125(8) -0.020(8) -0.002(7) 0.017(6)
S2B 0.069(2) 0.054(3) 0.0899(15) -0.0043(14) -0.0221(15) 0.0054(18)
F4B 0.083(12) 0.169(15) 0.23(2) -0.114(16) -0.009(13) 0.016(11)
F5B 0.145(16) 0.206(17) 0.17(3) 0.07(2) 0.034(15) 0.018(17)
F6B 0.18(2) 0.32(4) 0.087(10) -0.011(16) -0.031(14) 0.06(2)
O19B 0.046(8) 0.047(7) 0.15(2) 0.023(10) 0.022(9) 0.014(6)
O20B 0.094(12) 0.114(15) 0.134(17) -0.007(14) -0.052(13) 0.021(12)
O21B 0.096(7) 0.047(4) 0.092(12) -0.008(5) -0.015(8) 0.009(5)
C53B 0.125(14) 0.142(17) 0.078(11) -0.015(11) 0.015(9) 0.029(12)
N4 0.036(2) 0.037(2) 0.054(3) -0.002(2) 0.004(2) -0.0041(19)
C22 0.039(3) 0.044(3) 0.052(3) -0.004(3) 0.003(2) 0.004(2)
C23 0.044(3) 0.053(4) 0.061(4) -0.005(3) 0.009(3) 0.007(3)
C24 0.048(3) 0.037(3) 0.086(5) 0.006(3) 0.012(3) -0.004(3)
C25 0.088(5) 0.057(4) 0.072(5) 0.017(4) 0.030(4) 0.013(4)
C26 0.049(3) 0.054(3) 0.058(4) -0.001(3) -0.002(3) 0.004(3)
C27 0.065(4) 0.064(4) 0.063(4) -0.011(3) -0.002(3) 0.009(4)
N5 0.044(2) 0.046(3) 0.039(2) -0.008(2) -0.006(2) 0.004(2)
C28 0.061(4) 0.054(4) 0.077(5) -0.008(4) -0.005(4) 0.019(3)
C29 0.092(6) 0.055(4) 0.087(6) -0.004(4) -0.024(5) 0.016(4)
C30 0.048(3) 0.056(4) 0.045(3) -0.001(3) -0.009(3) -0.006(3)
C31 0.042(3) 0.066(4) 0.061(4) 0.011(3) -0.004(3) -0.005(3)
C32 0.041(3) 0.054(3) 0.050(3) -0.001(3) -0.004(2) -0.005(3)
C33 0.045(3) 0.072(4) 0.053(3) -0.001(3) 0.000(2) -0.005(3)
N6 0.045(3) 0.045(3) 0.073(3) 0.014(2) 0.000(2) 0.001(2)
C34A 0.045(4) 0.053(5) 0.075(6) 0.002(4) 0.005(5) -0.005(4)
C35A 0.085(8) 0.083(8) 0.079(8) 0.016(6) 0.009(6) -0.044(6)
C36A 0.048(5) 0.046(5) 0.077(6) 0.008(4) -0.009(4) 0.001(4)
C37A 0.065(8) 0.075(8) 0.073(8) 0.031(6) -0.021(6) -0.020(7)
C38A 0.047(5) 0.054(5) 0.085(6) 0.008(5) -0.002(4) 0.010(4)
C39A 0.067(8) 0.067(10) 0.069(7) 0.028(8) -0.010(6) 0.001(6)
N7 0.051(3) 0.092(5) 0.059(3) -0.028(3) 0.008(3) 0.008(3)
C40 0.062(5) 0.116(8) 0.085(6) -0.013(5) 0.012(4) -0.008(5)
C41 0.067(5) 0.088(6) 0.074(5) -0.007(4) 0.025(4) -0.007(4)
C42 0.071(5) 0.067(5) 0.139(9) -0.011(6) 0.002(6) -0.014(4)
C43 0.062(4) 0.080(5) 0.080(6) -0.014(4) 0.004(4) 0.008(4)
C44 0.083(6) 0.127(8) 0.075(6) -0.043(6) 0.005(5) 0.012(6)
C45 0.097(8) 0.203(15) 0.119(9) -0.096(10) 0.002(7) 0.023(9)
N8A 0.066(5) 0.050(3) 0.051(4) 0.007(3) 0.009(4) 0.007(4)
C46A 0.100(7) 0.050(5) 0.080(7) 0.012(5) -0.006(5) -0.002(5)
C47A 0.057(5) 0.068(7) 0.114(9) 0.032(7) -0.015(5) -0.018(5)
C48A 0.067(7) 0.051(5) 0.069(6) 0.014(4) -0.001(5) 0.007(4)
C49A 0.079(9) 0.089(9) 0.079(7) 0.034(6) -0.029(7) -0.012(7)
C50A 0.087(7) 0.069(6) 0.071(6) 0.009(5) 0.020(6) 0.009(6)
C51A 0.071(6) 0.061(6) 0.083(7) 0.007(5) 0.029(5) 0.015(5)
N8B 0.066(5) 0.050(3) 0.051(4) 0.007(3) 0.009(4) 0.007(4)

loop_
_atom_type_symbol
_atom_type_description
_atom_type_scat_dispersion_real
_atom_type_scat_dispersion_imag
_atom_type_scat_source
C C 0.0181 0.0091 'International Tables Vol C Tables 4.2.6.8 and 6.1.1.4'
H H 0.0000 0.0000 'International Tables Vol C Tables 4.2.6.8 and 6.1.1.4'
Er Er -9.4367 3.9380 'International Tables Vol C Tables 4.2.6.8 and 6.1.1.4'
F F 0.0727 0.0534 'International Tables Vol C Tables 4.2.6.8 and 6.1.1.4'
N N 0.0311 0.0180 'International Tables Vol C Tables 4.2.6.8 and 6.1.1.4'
O O 0.0492 0.0322 'International Tables Vol C Tables 4.2.6.8 and 6.1.1.4'
S S 0.3331 0.5567 'International Tables Vol C Tables 4.2.6.8 and 6.1.1.4'

loop_
_exptl_crystal_face_index_h
_exptl_crystal_face_index_k
_exptl_crystal_face_index_l
_exptl_crystal_face_perp_dist
-1 0 0 0.2037
1 0 0 0.2181
0 1 0 0.0177
0 -1 0 0.0113
0 0 -1 0.0124
0 0 1 0.0130

loop_
_geom_angle_atom_site_label_1
_geom_angle_atom_site_label_2
_geom_angle_atom_site_label_3
_geom_angle
_geom_angle_site_symmetry_1
_geom_angle_site_symmetry_3
_geom_angle_publ_flag
O1 Er1 O6 87.04(12) . . ?
O1 Er1 N1 65.01(13) . . ?
O1 Er1 N2 134.52(13) . . ?
O1 Er1 N3 70.75(13) . . ?
O2 Er1 O1 130.70(13) . . ?
O2 Er1 O3 79.85(12) . . ?
O2 Er1 O4 85.68(12) . . ?
O2 Er1 O5 144.69(12) . . ?
O2 Er1 O6 78.85(12) . . ?
O2 Er1 N1 65.72(13) . . ?
O2 Er1 N2 73.89(13) . . ?
O2 Er1 N3 136.83(12) . . ?
O3 Er1 O1 143.77(12) . . ?
O3 Er1 O4 129.35(12) . . ?
O3 Er1 O5 83.88(12) . . ?
O3 Er1 O6 80.06(12) . . ?
O3 Er1 N1 138.25(13) . . ?
O3 Er1 N2 64.78(12) . . ?
O3 Er1 N3 73.16(13) . . ?
O4 Er1 O1 78.50(12) . . ?
O4 Er1 O6 143.69(13) . . ?
O4 Er1 N1 72.66(13) . . ?
O4 Er1 N2 64.58(12) . . ?
O4 Er1 N3 137.42(13) . . ?
O5 Er1 O1 78.14(12) . . ?
O5 Er1 O4 80.78(13) . . ?
O5 Er1 O6 128.74(12) . . ?
O5 Er1 N1 137.81(13) . . ?
O5 Er1 N2 70.83(12) . . ?
O5 Er1 N3 64.85(12) . . ?
O6 Er1 N1 71.04(12) . . ?
O6 Er1 N2 138.41(13) . . ?
O6 Er1 N3 63.93(12) . . ?
N1 Er1 N2 122.24(13) . . ?
N1 Er1 N3 116.95(13) . . ?
N3 Er1 N2 120.79(13) . . ?
C1 O1 Er1 124.4(3) . . ?
C7 O2 Er1 125.9(3) . . ?
C8 O3 Er1 125.1(3) . . ?
C14 O4 Er1 125.2(3) . . ?
C15 O5 Er1 124.2(3) . . ?
C21 O6 Er1 125.6(3) . . ?
C2 N1 Er1 120.4(3) . . ?
C6 N1 Er1 119.4(3) . . ?
C6 N1 C2 120.1(5) . . ?
C13 N2 Er1 120.3(3) . . ?
C53 N2 Er1 120.0(3) . . ?
C53 N2 C13 119.7(4) . . ?
C16 N3 Er1 120.1(3) . . ?
C20 N3 Er1 120.7(3) . . ?
C20 N3 C16 119.2(4) . . ?
O1 C1 C2 115.9(4) . . ?
O7 C1 O1 125.9(5) . . ?
O7 C1 C2 118.2(5) . . ?
N1 C2 C1 114.1(4) . . ?
N1 C2 C3 121.8(5) . . ?
C3 C2 C1 124.1(5) . . ?
C2 C3 H3 120.8 . . ?
C2 C3 C4 118.5(6) . . ?
C4 C3 H3 120.8 . . ?
C3 C4 H4 120.6 . . ?
C5 C4 C3 118.8(6) . . ?
C5 C4 H4 120.6 . . ?
C4 C5 H5 120.0 . . ?
C4 C5 C6 119.9(6) . . ?
C6 C5 H5 120.0 . . ?
N1 C6 C5 120.9(5) . . ?
N1 C6 C7 114.2(5) . . ?
C5 C6 C7 124.9(5) . . ?
O2 C7 C6 114.6(5) . . ?
O8 C7 O2 126.6(5) . . ?
O8 C7 C6 118.8(5) . . ?
O3 C8 C53 116.0(4) . . ?
O9 C8 O3 125.5(5) . . ?
O9 C8 C53 118.5(5) . . ?
C11 C10 H10 120.8 . . ?
C11 C10 C53 118.3(5) . . ?
C53 C10 H10 120.8 . . ?
C10 C11 H11 120.0 . . ?
C10 C11 C12 119.9(5) . . ?
C12 C11 H11 120.0 . . ?
C11 C12 H12 121.0 . . ?
C11 C12 C13 118.0(5) . . ?
C13 C12 H12 121.0 . . ?
N2 C13 C12 122.3(5) . . ?
N2 C13 C14 113.1(4) . . ?
C12 C13 C14 124.6(4) . . ?
O4 C14 O10 126.9(6) . . ?
O4 C14 C13 116.7(4) . . ?
O10 C14 C13 116.4(5) . . ?
O5 C15 O11 124.6(5) . . ?
O5 C15 C16 117.6(4) . . ?
O11 C15 C16 117.7(4) . . ?
N3 C16 C15 113.0(4) . . ?
N3 C16 C17 121.9(5) . . ?
C17 C16 C15 125.1(4) . . ?
C16 C17 H17 120.5 . . ?
C18 C17 C16 119.0(5) . . ?
C18 C17 H17 120.5 . . ?
C17 C18 H18 120.1 . . ?
C19 C18 C17 119.7(5) . . ?
C19 C18 H18 120.1 . . ?
C18 C19 H19 120.9 . . ?
C18 C19 C20 118.2(5) . . ?
C20 C19 H19 120.9 . . ?
N3 C20 C19 122.0(5) . . ?
N3 C20 C21 114.2(4) . . ?
C19 C20 C21 123.8(4) . . ?
O6 C21 C20 115.5(4) . . ?
O12 C21 O6 126.0(5) . . ?
O12 C21 C20 118.4(4) . . ?
N2 C53 C8 113.7(4) . . ?
N2 C53 C10 121.8(5) . . ?
C10 C53 C8 124.5(5) . . ?
O16 S1 O18 111.5(5) . . ?
O16 S1 C52 102.4(5) . . ?
O17 S1 O16 121.0(6) . . ?
O17 S1 O18 112.0(5) . . ?
O17 S1 C52 106.4(6) . . ?
O18 S1 C52 100.7(5) . . ?
F1 C52 S1 111.1(8) . . ?
F2 C52 S1 115.2(8) . . ?
F2 C52 F1 105.6(11) . . ?
F2 C52 F3 108.8(11) . . ?
F3 C52 S1 112.1(10) . . ?
F3 C52 F1 103.2(10) . . ?
O19A S2A C53A 95.5(12) . . ?
O20A S2A O19A 115.4(15) . . ?
O20A S2A O21A 115.3(19) . . ?
O20A S2A C53A 104.4(11) . . ?
O21A S2A O19A 119(2) . . ?
O21A S2A C53A 103.1(14) . . ?
F4A C53A S2A 108.5(13) . . ?
F5A C53A S2A 110.7(11) . . ?
F5A C53A F4A 120.8(16) . . ?
F5A C53A F6A 105.5(14) . . ?
F6A C53A S2A 111.3(11) . . ?
F6A C53A F4A 99.4(17) . . ?
O19B S2B C53B 98.5(16) . . ?
O20B S2B O19B 124(2) . . ?
O20B S2B O21B 119(4) . . ?
O20B S2B C53B 99.9(15) . . ?
O21B S2B O19B 107(3) . . ?
O21B S2B C53B 103(2) . . ?
C53B F4B F5B 53.0(15) . . ?
C53B F5B F4B 52.9(14) . . ?
F4B C53B S2B 113.9(19) . . ?
F4B C53B F5B 74(3) . . ?
F4B C53B F6B 131(3) . . ?
F5B C53B S2B 112(2) . . ?
F5B C53B F6B 109(3) . . ?
F6B C53B S2B 110.1(16) . . ?
C22 N4 H4A 106.2 . . ?
C22 N4 C26 110.9(4) . . ?
C24 N4 H4A 106.2 . . ?
C24 N4 C22 114.6(5) . . ?
C24 N4 C26 112.2(5) . . ?
C26 N4 H4A 106.2 . . ?
N4 C22 H22A 108.9 . . ?
N4 C22 H22B 108.9 . . ?
N4 C22 C23 113.2(5) . . ?
H22A C22 H22B 107.8 . . ?
C23 C22 H22A 108.9 . . ?
C23 C22 H22B 108.9 . . ?
C22 C23 H23A 109.5 . . ?
C22 C23 H23B 109.5 . . ?
C22 C23 H23C 109.5 . . ?
H23A C23 H23B 109.5 . . ?
H23A C23 H23C 109.5 . . ?
H23B C23 H23C 109.5 . . ?
N4 C24 H24A 109.2 . . ?
N4 C24 H24B 109.2 . . ?
N4 C24 C25 111.9(6) . . ?
H24A C24 H24B 107.9 . . ?
C25 C24 H24A 109.2 . . ?
C25 C24 H24B 109.2 . . ?
C24 C25 H25A 109.5 . . ?
C24 C25 H25B 109.5 . . ?
C24 C25 H25C 109.5 . . ?
H25A C25 H25B 109.5 . . ?
H25A C25 H25C 109.5 . . ?
H25B C25 H25C 109.5 . . ?
N4 C26 H26A 108.9 . . ?
N4 C26 H26B 108.9 . . ?
H26A C26 H26B 107.7 . . ?
C27 C26 N4 113.5(5) . . ?
C27 C26 H26A 108.9 . . ?
C27 C26 H26B 108.9 . . ?
C26 C27 H27A 109.5 . . ?
C26 C27 H27B 109.5 . . ?
C26 C27 H27C 109.5 . . ?
H27A C27 H27B 109.5 . . ?
H27A C27 H27C 109.5 . . ?
H27B C27 H27C 109.5 . . ?
C28 N5 H5A 106.5 . . ?
C28 N5 C32 111.5(5) . . ?
C30 N5 H5A 106.5 . . ?
C30 N5 C28 111.2(5) . . ?
C30 N5 C32 114.2(5) . . ?
C32 N5 H5A 106.5 . . ?
N5 C28 H28A 109.1 . . ?
N5 C28 H28B 109.1 . . ?
N5 C28 C29 112.6(6) . . ?
H28A C28 H28B 107.8 . . ?
C29 C28 H28A 109.1 . . ?
C29 C28 H28B 109.1 . . ?
C28 C29 H29A 109.5 . . ?
C28 C29 H29B 109.5 . . ?
C28 C29 H29C 109.5 . . ?
H29A C29 H29B 109.5 . . ?
H29A C29 H29C 109.5 . . ?
H29B C29 H29C 109.5 . . ?
N5 C30 H30A 109.1 . . ?
N5 C30 H30B 109.1 . . ?
N5 C30 C31 112.5(5) . . ?
H30A C30 H30B 107.8 . . ?
C31 C30 H30A 109.1 . . ?
C31 C30 H30B 109.1 . . ?
C30 C31 H31A 109.5 . . ?
C30 C31 H31B 109.5 . . ?
C30 C31 H31C 109.5 . . ?
H31A C31 H31B 109.5 . . ?
H31A C31 H31C 109.5 . . ?
H31B C31 H31C 109.5 . . ?
N5 C32 H32A 108.8 . . ?
N5 C32 H32B 108.8 . . ?
N5 C32 C33 113.9(5) . . ?
H32A C32 H32B 107.7 . . ?
C33 C32 H32A 108.8 . . ?
C33 C32 H32B 108.8 . . ?
C32 C33 H33A 109.5 . . ?
C32 C33 H33B 109.5 . . ?
C32 C33 H33C 109.5 . . ?
H33A C33 H33B 109.5 . . ?
H33A C33 H33C 109.5 . . ?
H33B C33 H33C 109.5 . . ?
C34A N6 H6A 106.2 . . ?
C34A N6 C36A 108.9(6) . . ?
C34B N6 H6B 105.6 . . ?
C34B N6 C38B 106(2) . . ?
C36A N6 H6A 106.2 . . ?
C36B N6 H6B 105.6 . . ?
C36B N6 C34B 121.8(17) . . ?
C36B N6 C38B 111(2) . . ?
C38A N6 H6A 106.2 . . ?
C38A N6 C34A 115.7(7) . . ?
C38A N6 C36A 112.9(7) . . ?
C38B N6 H6B 105.6 . . ?
N6 C34A H34A 108.8 . . ?
N6 C34A H34B 108.8 . . ?
N6 C34A C35A 114.0(8) . . ?
H34A C34A H34B 107.7 . . ?
C35A C34A H34A 108.8 . . ?
C35A C34A H34B 108.8 . . ?
N6 C34B H34C 108.2 . . ?
N6 C34B H34D 108.2 . . ?
H34C C34B H34D 107.4 . . ?
C35B C34B N6 116(3) . . ?
C35B C34B H34C 108.2 . . ?
C35B C34B H34D 108.2 . . ?
C34A C35A H35A 109.5 . . ?
C34A C35A H35B 109.5 . . ?
C34A C35A H35C 109.5 . . ?
H35A C35A H35B 109.5 . . ?
H35A C35A H35C 109.5 . . ?
H35B C35A H35C 109.5 . . ?
C34B C35B H35D 109.5 . . ?
C34B C35B H35E 109.5 . . ?
C34B C35B H35F 109.5 . . ?
H35D C35B H35E 109.5 . . ?
H35D C35B H35F 109.5 . . ?
H35E C35B H35F 109.5 . . ?
N6 C36A H36A 109.6 . . ?
N6 C36A H36B 109.6 . . ?
H36A C36A H36B 108.2 . . ?
C37A C36A N6 110.1(8) . . ?
C37A C36A H36A 109.6 . . ?
C37A C36A H36B 109.6 . . ?
N6 C36B H36C 109.4 . . ?
N6 C36B H36D 109.4 . . ?
N6 C36B C37B 111(2) . . ?
H36C C36B H36D 108.0 . . ?
C37B C36B H36C 109.4 . . ?
C37B C36B H36D 109.4 . . ?
C36A C37A H37A 109.5 . . ?
C36A C37A H37B 109.5 . . ?
C36A C37A H37C 109.5 . . ?
H37A C37A H37B 109.5 . . ?
H37A C37A H37C 109.5 . . ?
H37B C37A H37C 109.5 . . ?
C36B C37B H37D 109.5 . . ?
C36B C37B H37E 109.5 . . ?
C36B C37B H37F 109.5 . . ?
H37D C37B H37E 109.5 . . ?
H37D C37B H37F 109.5 . . ?
H37E C37B H37F 109.5 . . ?
N6 C38A H38A 108.4 . . ?
N6 C38A H38B 108.4 . . ?
H38A C38A H38B 107.5 . . ?
C39A C38A N6 115.4(11) . . ?
C39A C38A H38A 108.4 . . ?
C39A C38A H38B 108.4 . . ?
N6 C38B H38C 109.0 . . ?
N6 C38B H38D 109.0 . . ?
H38C C38B H38D 107.8 . . ?
C39B C38B N6 113(3) . . ?
C39B C38B H38C 109.0 . . ?
C39B C38B H38D 109.0 . . ?
C38A C39A H39A 109.5 . . ?
C38A C39A H39B 109.5 . . ?
C38A C39A H39C 109.5 . . ?
H39A C39A H39B 109.5 . . ?
H39A C39A H39C 109.5 . . ?
H39B C39A H39C 109.5 . . ?
C38B C39B H39D 109.5 . . ?
C38B C39B H39E 109.5 . . ?
C38B C39B H39F 109.5 . . ?
H39D C39B H39E 109.5 . . ?
H39D C39B H39F 109.5 . . ?
H39E C39B H39F 109.5 . . ?
C40 N7 H7 105.6 . . ?
C43 N7 H7 105.6 . . ?
C43 N7 C40 112.9(6) . . ?
C43 N7 C44 118.1(7) . . ?
C44 N7 H7 105.6 . . ?
C44 N7 C40 108.1(7) . . ?
N7 C40 H40A 108.8 . . ?
N7 C40 H40B 108.8 . . ?
H40A C40 H40B 107.7 . . ?
C41 C40 N7 113.8(7) . . ?
C41 C40 H40A 108.8 . . ?
C41 C40 H40B 108.8 . . ?
C40 C41 H41A 109.5 . . ?
C40 C41 H41B 109.5 . . ?
C40 C41 H41C 109.5 . . ?
H41A C41 H41B 109.5 . . ?
H41A C41 H41C 109.5 . . ?
H41B C41 H41C 109.5 . . ?
H42A C42 H42B 109.5 . . ?
H42A C42 H42C 109.5 . . ?
H42B C42 H42C 109.5 . . ?
C43 C42 H42A 109.5 . . ?
C43 C42 H42B 109.5 . . ?
C43 C42 H42C 109.5 . . ?
N7 C43 C42 114.0(7) . . ?
N7 C43 H43A 108.7 . . ?
N7 C43 H43B 108.7 . . ?
C42 C43 H43A 108.7 . . ?
C42 C43 H43B 108.7 . . ?
H43A C43 H43B 107.6 . . ?
N7 C44 H44A 108.6 . . ?
N7 C44 H44B 108.6 . . ?
H44A C44 H44B 107.6 . . ?
C45 C44 N7 114.7(8) . . ?
C45 C44 H44A 108.6 . . ?
C45 C44 H44B 108.6 . . ?
C44 C45 H45A 109.5 . . ?
C44 C45 H45B 109.5 . . ?
C44 C45 H45C 109.5 . . ?
H45A C45 H45B 109.5 . . ?
H45A C45 H45C 109.5 . . ?
H45B C45 H45C 109.5 . . ?
C46A N8A H8A 105.2 . . ?
C46A N8A C48A 115.1(10) . . ?
C46A N8A C50A 112.4(9) . . ?
C48A N8A H8A 105.2 . . ?
C48A N8A C50A 112.7(9) . . ?
C50A N8A H8A 105.2 . . ?
N8A C46A H46A 109.1 . . ?
N8A C46A H46B 109.1 . . ?
N8A C46A C47A 112.4(9) . . ?
H46A C46A H46B 107.9 . . ?
C47A C46A H46A 109.1 . . ?
C47A C46A H46B 109.1 . . ?
C46A C47A H47A 109.5 . . ?
C46A C47A H47B 109.5 . . ?
C46A C47A H47C 109.5 . . ?
H47A C47A H47B 109.5 . . ?
H47A C47A H47C 109.5 . . ?
H47B C47A H47C 109.5 . . ?
N8A C48A H48A 109.2 . . ?
N8A C48A H48B 109.2 . . ?
N8A C48A C49A 112.0(11) . . ?
H48A C48A H48B 107.9 . . ?
C49A C48A H48A 109.2 . . ?
C49A C48A H48B 109.2 . . ?
C48A C49A H49A 109.5 . . ?
C48A C49A H49B 109.5 . . ?
C48A C49A H49C 109.5 . . ?
H49A C49A H49B 109.5 . . ?
H49A C49A H49C 109.5 . . ?
H49B C49A H49C 109.5 . . ?
N8A C50A H50A 108.9 . . ?
N8A C50A H50B 108.9 . . ?
H50A C50A H50B 107.7 . . ?
C51A C50A N8A 113.4(8) . . ?
C51A C50A H50A 108.9 . . ?
C51A C50A H50B 108.9 . . ?
C50A C51A H51A 109.5 . . ?
C50A C51A H51B 109.5 . . ?
C50A C51A H51C 109.5 . . ?
H51A C51A H51B 109.5 . . ?
H51A C51A H51C 109.5 . . ?
H51B C51A H51C 109.5 . . ?
C46B N8B H8B 108.6 . . ?
C46B N8B C48B 103(3) . . ?
C48B N8B H8B 108.6 . . ?
C50B N8B H8B 108.6 . . ?
C50B N8B C46B 114(3) . . ?
C50B N8B C48B 114(3) . . ?
N8B C46B H46C 109.3 . . ?
N8B C46B H46D 109.3 . . ?
H46C C46B H46D 107.9 . . ?
C47B C46B N8B 112(3) . . ?
C47B C46B H46C 109.3 . . ?
C47B C46B H46D 109.3 . . ?
C46B C47B H47D 109.5 . . ?
C46B C47B H47E 109.5 . . ?
C46B C47B H47F 109.5 . . ?
H47D C47B H47E 109.5 . . ?
H47D C47B H47F 109.5 . . ?
H47E C47B H47F 109.5 . . ?
N8B C48B H48C 110.2 . . ?
N8B C48B H48D 110.2 . . ?
N8B C48B C49B 108(3) . . ?
H48C C48B H48D 108.5 . . ?
C49B C48B H48C 110.2 . . ?
C49B C48B H48D 110.2 . . ?
C48B C49B H49D 109.5 . . ?
C48B C49B H49E 109.5 . . ?
C48B C49B H49F 109.5 . . ?
H49D C49B H49E 109.5 . . ?
H49D C49B H49F 109.5 . . ?
H49E C49B H49F 109.5 . . ?
N8B C50B H50C 109.2 . . ?
N8B C50B H50D 109.2 . . ?
N8B C50B C51B 112(3) . . ?
H50C C50B H50D 107.9 . . ?
C51B C50B H50C 109.2 . . ?
C51B C50B H50D 109.2 . . ?
C50B C51B H51D 109.5 . . ?
C50B C51B H51E 109.5 . . ?
C50B C51B H51F 109.5 . . ?
H51D C51B H51E 109.5 . . ?
H51D C51B H51F 109.5 . . ?
H51E C51B H51F 109.5 . . ?

loop_
_geom_bond_atom_site_label_1
_geom_bond_atom_site_label_2
_geom_bond_distance
_geom_bond_site_symmetry_2
_geom_bond_publ_flag
Er1 O1 2.393(3) . ?
Er1 O2 2.329(3) . ?
Er1 O3 2.366(3) . ?
Er1 O4 2.392(3) . ?
Er1 O5 2.388(3) . ?
Er1 O6 2.399(3) . ?
Er1 N1 2.447(4) . ?
Er1 N2 2.480(4) . ?
Er1 N3 2.478(4) . ?
O1 C1 1.259(7) . ?
O2 C7 1.280(7) . ?
O3 C8 1.268(6) . ?
O4 C14 1.240(6) . ?
O5 C15 1.256(6) . ?
O6 C21 1.267(6) . ?
O7 C1 1.244(6) . ?
O8 C7 1.229(7) . ?
O9 C8 1.261(6) . ?
O10 C14 1.258(6) . ?
O11 C15 1.256(6) . ?
O12 C21 1.255(6) . ?
N1 C2 1.336(6) . ?
N1 C6 1.333(7) . ?
N2 C13 1.331(6) . ?
N2 C53 1.327(6) . ?
N3 C16 1.344(6) . ?
N3 C20 1.332(6) . ?
C1 C2 1.502(8) . ?
C2 C3 1.393(8) . ?
C3 H3 0.9500 . ?
C3 C4 1.397(10) . ?
C4 H4 0.9500 . ?
C4 C5 1.366(10) . ?
C5 H5 0.9500 . ?
C5 C6 1.399(8) . ?
C6 C7 1.513(8) . ?
C8 C53 1.504(7) . ?
C10 H10 0.9500 . ?
C10 C11 1.371(8) . ?
C10 C53 1.408(7) . ?
C11 H11 0.9500 . ?
C11 C12 1.389(8) . ?
C12 H12 0.9500 . ?
C12 C13 1.394(7) . ?
C13 C14 1.520(8) . ?
C15 C16 1.498(7) . ?
C16 C17 1.388(7) . ?
C17 H17 0.9500 . ?
C17 C18 1.377(8) . ?
C18 H18 0.9500 . ?
C18 C19 1.376(8) . ?
C19 H19 0.9500 . ?
C19 C20 1.408(7) . ?
C20 C21 1.489(7) . ?
S1 O16 1.397(7) . ?
S1 O17 1.393(7) . ?
S1 O18 1.429(6) . ?
S1 C52 1.780(11) . ?
F1 C52 1.354(12) . ?
F2 C52 1.270(13) . ?
F3 C52 1.317(13) . ?
S2A O19A 1.448(14) . ?
S2A O20A 1.426(13) . ?
S2A O21A 1.436(12) . ?
S2A C53A 1.744(17) . ?
F4A C53A 1.394(15) . ?
F5A C53A 1.362(14) . ?
F6A C53A 1.390(15) . ?
S2B O19B 1.451(17) . ?
S2B O20B 1.434(17) . ?
S2B O21B 1.442(17) . ?
S2B C53B 1.73(2) . ?
F4B F5B 1.67(5) . ?
F4B C53B 1.383(19) . ?
F5B C53B 1.39(2) . ?
F6B C53B 1.387(18) . ?
N4 H4A 1.0000 . ?
N4 C22 1.499(7) . ?
N4 C24 1.480(7) . ?
N4 C26 1.510(9) . ?
C22 H22A 0.9900 . ?
C22 H22B 0.9900 . ?
C22 C23 1.511(8) . ?
C23 H23A 0.9800 . ?
C23 H23B 0.9800 . ?
C23 H23C 0.9800 . ?
C24 H24A 0.9900 . ?
C24 H24B 0.9900 . ?
C24 C25 1.510(10) . ?
C25 H25A 0.9800 . ?
C25 H25B 0.9800 . ?
C25 H25C 0.9800 . ?
C26 H26A 0.9900 . ?
C26 H26B 0.9900 . ?
C26 C27 1.498(9) . ?
C27 H27A 0.9800 . ?
C27 H27B 0.9800 . ?
C27 H27C 0.9800 . ?
N5 H5A 1.0000 . ?
N5 C28 1.494(8) . ?
N5 C30 1.493(7) . ?
N5 C32 1.495(8) . ?
C28 H28A 0.9900 . ?
C28 H28B 0.9900 . ?
C28 C29 1.520(11) . ?
C29 H29A 0.9800 . ?
C29 H29B 0.9800 . ?
C29 H29C 0.9800 . ?
C30 H30A 0.9900 . ?
C30 H30B 0.9900 . ?
C30 C31 1.508(9) . ?
C31 H31A 0.9800 . ?
C31 H31B 0.9800 . ?
C31 H31C 0.9800 . ?
C32 H32A 0.9900 . ?
C32 H32B 0.9900 . ?
C32 C33 1.507(8) . ?
C33 H33A 0.9800 . ?
C33 H33B 0.9800 . ?
C33 H33C 0.9800 . ?
N6 H6A 1.0000 . ?
N6 H6B 1.0000 . ?
N6 C34A 1.488(11) . ?
N6 C34B 1.50(2) . ?
N6 C36A 1.547(10) . ?
N6 C36B 1.464(19) . ?
N6 C38A 1.480(10) . ?
N6 C38B 1.51(2) . ?
C34A H34A 0.9900 . ?
C34A H34B 0.9900 . ?
C34A C35A 1.517(13) . ?
C34B H34C 0.9900 . ?
C34B H34D 0.9900 . ?
C34B C35B 1.49(3) . ?
C35A H35A 0.9800 . ?
C35A H35B 0.9800 . ?
C35A H35C 0.9800 . ?
C35B H35D 0.9800 . ?
C35B H35E 0.9800 . ?
C35B H35F 0.9800 . ?
C36A H36A 0.9900 . ?
C36A H36B 0.9900 . ?
C36A C37A 1.516(15) . ?
C36B H36C 0.9900 . ?
C36B H36D 0.9900 . ?
C36B C37B 1.52(3) . ?
C37A H37A 0.9800 . ?
C37A H37B 0.9800 . ?
C37A H37C 0.9800 . ?
C37B H37D 0.9800 . ?
C37B H37E 0.9800 . ?
C37B H37F 0.9800 . ?
C38A H38A 0.9900 . ?
C38A H38B 0.9900 . ?
C38A C39A 1.429(19) . ?
C38B H38C 0.9900 . ?
C38B H38D 0.9900 . ?
C38B C39B 1.51(3) . ?
C39A H39A 0.9800 . ?
C39A H39B 0.9800 . ?
C39A H39C 0.9800 . ?
C39B H39D 0.9800 . ?
C39B H39E 0.9800 . ?
C39B H39F 0.9800 . ?
N7 H7 1.0000 . ?
N7 C40 1.531(11) . ?
N7 C43 1.458(10) . ?
N7 C44 1.510(10) . ?
C40 H40A 0.9900 . ?
C40 H40B 0.9900 . ?
C40 C41 1.468(11) . ?
C41 H41A 0.9800 . ?
C41 H41B 0.9800 . ?
C41 H41C 0.9800 . ?
C42 H42A 0.9800 . ?
C42 H42B 0.9800 . ?
C42 H42C 0.9800 . ?
C42 C43 1.508(11) . ?
C43 H43A 0.9900 . ?
C43 H43B 0.9900 . ?
C44 H44A 0.9900 . ?
C44 H44B 0.9900 . ?
C44 C45 1.451(13) . ?
C45 H45A 0.9800 . ?
C45 H45B 0.9800 . ?
C45 H45C 0.9800 . ?
N8A H8A 1.0000 . ?
N8A C46A 1.458(14) . ?
N8A C48A 1.498(12) . ?
N8A C50A 1.519(13) . ?
C46A H46A 0.9900 . ?
C46A H46B 0.9900 . ?
C46A C47A 1.542(14) . ?
C47A H47A 0.9800 . ?
C47A H47B 0.9800 . ?
C47A H47C 0.9800 . ?
C48A H48A 0.9900 . ?
C48A H48B 0.9900 . ?
C48A C49A 1.561(15) . ?
C49A H49A 0.9800 . ?
C49A H49B 0.9800 . ?
C49A H49C 0.9800 . ?
C50A H50A 0.9900 . ?
C50A H50B 0.9900 . ?
C50A C51A 1.484(13) . ?
C51A H51A 0.9800 . ?
C51A H51B 0.9800 . ?
C51A H51C 0.9800 . ?
N8B H8B 1.0000 . ?
N8B C46B 1.50(3) . ?
N8B C48B 1.51(3) . ?
N8B C50B 1.50(3) . ?
C46B H46C 0.9900 . ?
C46B H46D 0.9900 . ?
C46B C47B 1.50(3) . ?
C47B H47D 0.9800 . ?
C47B H47E 0.9800 . ?
C47B H47F 0.9800 . ?
C48B H48C 0.9900 . ?
C48B H48D 0.9900 . ?
C48B C49B 1.54(3) . ?
C49B H49D 0.9800 . ?
C49B H49E 0.9800 . ?
C49B H49F 0.9800 . ?
C50B H50C 0.9900 . ?
C50B H50D 0.9900 . ?
C50B C51B 1.53(3) . ?
C51B H51D 0.9800 . ?
C51B H51E 0.9800 . ?
C51B H51F 0.9800 . ?

loop_
_geom_torsion_atom_site_label_1
_geom_torsion_atom_site_label_2
_geom_torsion_atom_site_label_3
_geom_torsion_atom_site_label_4
_geom_torsion
_geom_torsion_site_symmetry_1
_geom_torsion_site_symmetry_2
_geom_torsion_site_symmetry_3
_geom_torsion_site_symmetry_4
_geom_torsion_publ_flag
Er1 O1 C1 O7 -174.9(4) . . . . ?
Er1 O1 C1 C2 4.8(7) . . . . ?
Er1 O2 C7 O8 178.5(5) . . . . ?
Er1 O2 C7 C6 -0.5(7) . . . . ?
Er1 O3 C8 O9 -174.1(4) . . . . ?
Er1 O3 C8 C53 6.9(6) . . . . ?
Er1 O4 C14 O10 176.1(4) . . . . ?
Er1 O4 C14 C13 -2.4(6) . . . . ?
Er1 O5 C15 O11 -174.1(5) . . . . ?
Er1 O5 C15 C16 4.5(7) . . . . ?
Er1 O6 C21 O12 179.7(4) . . . . ?
Er1 O6 C21 C20 -1.8(6) . . . . ?
Er1 N1 C2 C1 3.7(6) . . . . ?
Er1 N1 C2 C3 -176.7(4) . . . . ?
Er1 N1 C6 C5 174.7(5) . . . . ?
Er1 N1 C6 C7 -5.7(6) . . . . ?
Er1 N2 C13 C12 176.7(4) . . . . ?
Er1 N2 C13 C14 -4.3(5) . . . . ?
Er1 N2 C53 C8 2.0(6) . . . . ?
Er1 N2 C53 C10 -178.0(4) . . . . ?
Er1 N3 C16 C15 2.0(6) . . . . ?
Er1 N3 C16 C17 -177.8(4) . . . . ?
Er1 N3 C20 C19 178.8(4) . . . . ?
Er1 N3 C20 C21 -0.4(6) . . . . ?
O1 C1 C2 N1 -5.4(7) . . . . ?
O1 C1 C2 C3 175.0(6) . . . . ?
O3 C8 C53 N2 -5.5(6) . . . . ?
O3 C8 C53 C10 174.5(5) . . . . ?
O5 C15 C16 N3 -4.1(7) . . . . ?
O5 C15 C16 C17 175.7(5) . . . . ?
O7 C1 C2 N1 174.4(5) . . . . ?
O7 C1 C2 C3 -5.2(9) . . . . ?
O9 C8 C53 N2 175.5(4) . . . . ?
O9 C8 C53 C10 -4.5(8) . . . . ?
O11 C15 C16 N3 174.7(5) . . . . ?
O11 C15 C16 C17 -5.6(9) . . . . ?
N1 C2 C3 C4 2.5(10) . . . . ?
N1 C6 C7 O2 4.1(7) . . . . ?
N1 C6 C7 O8 -174.9(5) . . . . ?
N2 C13 C14 O4 4.3(7) . . . . ?
N2 C13 C14 O10 -174.3(5) . . . . ?
N3 C16 C17 C18 -0.8(9) . . . . ?
N3 C20 C21 O6 1.4(7) . . . . ?
N3 C20 C21 O12 179.9(5) . . . . ?
C1 C2 C3 C4 -177.9(6) . . . . ?
C2 N1 C6 C5 -1.8(8) . . . . ?
C2 N1 C6 C7 177.7(5) . . . . ?
C2 C3 C4 C5 -2.7(11) . . . . ?
C3 C4 C5 C6 0.8(11) . . . . ?
C4 C5 C6 N1 1.6(10) . . . . ?
C4 C5 C6 C7 -177.9(7) . . . . ?
C5 C6 C7 O2 -176.3(6) . . . . ?
C5 C6 C7 O8 4.6(9) . . . . ?
C6 N1 C2 C1 -179.8(5) . . . . ?
C6 N1 C2 C3 -0.2(8) . . . . ?
C10 C11 C12 C13 1.8(9) . . . . ?
C11 C10 C53 N2 1.6(9) . . . . ?
C11 C10 C53 C8 -178.4(5) . . . . ?
C11 C12 C13 N2 1.1(8) . . . . ?
C11 C12 C13 C14 -177.8(5) . . . . ?
C12 C13 C14 O4 -176.7(5) . . . . ?
C12 C13 C14 O10 4.7(8) . . . . ?
C13 N2 C53 C8 -178.8(4) . . . . ?
C13 N2 C53 C10 1.2(7) . . . . ?
C15 C16 C17 C18 179.4(5) . . . . ?
C16 N3 C20 C19 0.5(7) . . . . ?
C16 N3 C20 C21 -178.7(4) . . . . ?
C16 C17 C18 C19 0.1(9) . . . . ?
C17 C18 C19 C20 0.9(8) . . . . ?
C18 C19 C20 N3 -1.2(8) . . . . ?
C18 C19 C20 C21 177.9(5) . . . . ?
C19 C20 C21 O6 -177.8(5) . . . . ?
C19 C20 C21 O12 0.7(8) . . . . ?
C20 N3 C16 C15 -179.7(5) . . . . ?
C20 N3 C16 C17 0.6(8) . . . . ?
C53 N2 C13 C12 -2.6(7) . . . . ?
C53 N2 C13 C14 176.5(4) . . . . ?
C53 C10 C11 C12 -3.0(9) . . . . ?
O16 S1 C52 F1 66.0(10) . . . . ?
O16 S1 C52 F2 -54.0(10) . . . . ?
O16 S1 C52 F3 -179.1(9) . . . . ?
O17 S1 C52 F1 -62.0(10) . . . . ?
O17 S1 C52 F2 178.0(10) . . . . ?
O17 S1 C52 F3 52.9(11) . . . . ?
O18 S1 C52 F1 -178.9(9) . . . . ?
O18 S1 C52 F2 61.1(10) . . . . ?
O18 S1 C52 F3 -64.0(10) . . . . ?
O19A S2A C53A F4A 40(2) . . . . ?
O19A S2A C53A F5A 174.5(15) . . . . ?
O19A S2A C53A F6A -68.6(17) . . . . ?
O20A S2A C53A F4A -78(2) . . . . ?
O20A S2A C53A F5A 56.5(16) . . . . ?
O20A S2A C53A F6A 173.4(14) . . . . ?
O21A S2A C53A F4A 161(3) . . . . ?
O21A S2A C53A F5A -64(2) . . . . ?
O21A S2A C53A F6A 53(2) . . . . ?
F4B F5B C53B S2B -110(2) . . . . ?
F4B F5B C53B F6B 128(3) . . . . ?
F5B F4B C53B S2B 107(2) . . . . ?
F5B F4B C53B F6B -101(4) . . . . ?
O19B S2B C53B F4B 94(3) . . . . ?
O19B S2B C53B F5B 176(2) . . . . ?
O19B S2B C53B F6B -63(3) . . . . ?
O20B S2B C53B F4B -33(3) . . . . ?
O20B S2B C53B F5B 48(3) . . . . ?
O20B S2B C53B F6B 169(3) . . . . ?
O21B S2B C53B F4B -156(4) . . . . ?
O21B S2B C53B F5B -75(4) . . . . ?
O21B S2B C53B F6B 46(4) . . . . ?
C22 N4 C24 C25 60.2(7) . . . . ?
C22 N4 C26 C27 -151.3(5) . . . . ?
C24 N4 C22 C23 67.2(7) . . . . ?
C24 N4 C26 C27 79.2(7) . . . . ?
C26 N4 C22 C23 -61.0(6) . . . . ?
C26 N4 C24 C25 -172.2(5) . . . . ?
C28 N5 C30 C31 -174.3(5) . . . . ?
C28 N5 C32 C33 -65.2(6) . . . . ?
C30 N5 C28 C29 74.5(7) . . . . ?
C30 N5 C32 C33 61.9(6) . . . . ?
C32 N5 C28 C29 -156.8(6) . . . . ?
C32 N5 C30 C31 58.4(7) . . . . ?
C34A N6 C36A C37A 164.1(9) . . . . ?
C34A N6 C38A C39A -58.7(12) . . . . ?
C34B N6 C36B C37B 51(3) . . . . ?
C34B N6 C38B C39B -142(4) . . . . ?
C36A N6 C34A C35A 65.4(10) . . . . ?
C36A N6 C38A C39A 175.0(10) . . . . ?
C36B N6 C34B C35B 66(4) . . . . ?
C36B N6 C38B C39B 84(5) . . . . ?
C38A N6 C34A C35A -62.9(11) . . . . ?
C38A N6 C36A C37A -66.0(10) . . . . ?
C38B N6 C34B C35B -62(4) . . . . ?
C38B N6 C36B C37B 176(3) . . . . ?
C40 N7 C43 C42 -179.2(7) . . . . ?
C40 N7 C44 C45 -66.3(13) . . . . ?
C43 N7 C40 C41 53.3(9) . . . . ?
C43 N7 C44 C45 63.2(13) . . . . ?
C44 N7 C40 C41 -174.3(8) . . . . ?
C44 N7 C43 C42 53.4(9) . . . . ?
C46A N8A C48A C49A 75.3(15) . . . . ?
C46A N8A C50A C51A 62.2(15) . . . . ?
C48A N8A C46A C47A 60.4(14) . . . . ?
C48A N8A C50A C51A -165.7(10) . . . . ?
C50A N8A C46A C47A -168.7(10) . . . . ?
C50A N8A C48A C49A -55.4(16) . . . . ?
C46B N8B C48B C49B 39(6) . . . . ?
C46B N8B C50B C51B -170(4) . . . . ?
C48B N8B C46B C47B 177(4) . . . . ?
C48B N8B C50B C51B -53(5) . . . . ?
C50B N8B C46B C47B -59(5) . . . . ?
C50B N8B C48B C49B -85(6) . . . . ?

loop_
_platon_squeeze_void_nr
_platon_squeeze_void_average_x
_platon_squeeze_void_average_y
_platon_squeeze_void_average_z
_platon_squeeze_void_volume
_platon_squeeze_void_count_electrons
_platon_squeeze_void_content
1 -0.007 0.250 0.500 253 64 ' '
2 -0.012 0.750 1.000 253 64 ' '

loop_
_twin_individual_id
_twin_individual_mass_fraction_refined
1 1.007(9)
2 -0.007(9)

loop_
_exptl_oxdiff_crystal_face_indexfrac_h
_exptl_oxdiff_crystal_face_indexfrac_k
_exptl_oxdiff_crystal_face_indexfrac_l
_exptl_oxdiff_crystal_face_x
_exptl_oxdiff_crystal_face_y
_exptl_oxdiff_crystal_face_z
-1.0006 0.0007 -0.0003 -0.0771 0.0031 0.1017
1.0006 -0.0007 0.0003 0.0771 -0.0031 -0.1017
-0.0001 1.0007 -0.0015 -0.0508 -0.0132 -0.0381
0.0001 -1.0007 0.0015 0.0508 0.0132 0.0381
0.0002 -0.0012 -0.9998 0.0093 -0.0610 0.0089
-0.0002 0.0012 0.9998 -0.0093 0.0610 -0.0089
